data_4329421
loop_
_publ_author_name
'Lijuan Wan'
'Caishun Zhang'
'Yongheng Xing'
'Zhen Li'
'Na Xing'
'Liying Wan'
'Hui Shan'

_publ_section_title
;
 Neutral Mononuclear, Dinuclear, Tetranuclear d7/d10 Metal Complexes
 Containing bis-Pyrazole/Pyridine Ligands Supported by
 2,6-bis(3-Pyrazolyl)Pyridine: Synthesis, Structure, Spectra, and
 Catalytic Activity
;
_journal_name_full 'Inorganic Chemistry'
_journal_page_first 6517
_journal_page_last 6528
_journal_paper_doi 10.1021/ic202678s
_journal_volume 51
_journal_year 2012
_chemical_formula_sum 'C98 H90 Co4 N22 O16 S2'
_chemical_formula_weight 2131.76
_chemical_name_systematic
; 
 ? 
;
_space_group_IT_number 2
_symmetry_cell_setting triclinic
_symmetry_space_group_name_Hall '-P 1'
_symmetry_space_group_name_H-M 'P -1'
_atom_sites_solution_hydrogens geom
_atom_sites_solution_primary direct
_atom_sites_solution_secondary difmap
_audit_creation_method SHELXL-97
_cell_angle_alpha 74.7940(10)
_cell_angle_beta 66.3760(10)
_cell_angle_gamma 67.9580(10)
_cell_formula_units_Z 2
_cell_length_a 16.6277(11)
_cell_length_b 17.5615(12)
_cell_length_c 20.0031(13)
_cell_measurement_reflns_used 1498
_cell_measurement_temperature 296(2)
_cell_measurement_theta_max 25.00
_cell_measurement_theta_min 1.12
_cell_volume 4917.1(6)
_computing_cell_refinement 'Bruker SMART'
_computing_data_collection 'Bruker SMART'
_computing_data_reduction 'Bruker SAINT'
_computing_molecular_graphics 'Bruker SHELXTL'
_computing_publication_material 'Bruker SHELXTL'
_computing_structure_refinement 'SHELXL-97 (Sheldrick, 1997)'
_computing_structure_solution 'SHELXS-97 (Sheldrick, 1990)'
_diffrn_ambient_temperature 296(2)
_diffrn_measured_fraction_theta_full 1.000
_diffrn_measured_fraction_theta_max 1.000
_diffrn_measurement_device_type 'CCD area detector'
_diffrn_measurement_method 'phi and omega scans'
_diffrn_radiation_monochromator graphite
_diffrn_radiation_source 'fine-focus sealed tube'
_diffrn_radiation_type MoK\a
_diffrn_radiation_wavelength 0.71073
_diffrn_reflns_av_R_equivalents 0.0720
_diffrn_reflns_av_sigmaI/netI 0.1492
_diffrn_reflns_limit_h_max 19
_diffrn_reflns_limit_h_min -16
_diffrn_reflns_limit_k_max 20
_diffrn_reflns_limit_k_min -20
_diffrn_reflns_limit_l_max 23
_diffrn_reflns_limit_l_min -23
_diffrn_reflns_number 28524
_diffrn_reflns_theta_full 25.00
_diffrn_reflns_theta_max 25.00
_diffrn_reflns_theta_min 1.12
_exptl_absorpt_coefficient_mu 0.783
_exptl_absorpt_correction_T_max 0.952
_exptl_absorpt_correction_T_min 0.857
_exptl_absorpt_correction_type multi-scan
_exptl_absorpt_process_details sadabs
_exptl_crystal_colour deepred
_exptl_crystal_density_diffrn 1.440
_exptl_crystal_description block
_exptl_crystal_F_000 2200
_exptl_crystal_size_max 0.469
_exptl_crystal_size_mid 0.241
_exptl_crystal_size_min 0.069
_refine_diff_density_max 0.842
_refine_diff_density_min -0.463
_refine_diff_density_rms 0.112
_refine_ls_extinction_method none
_refine_ls_goodness_of_fit_ref 0.967
_refine_ls_hydrogen_treatment mixed
_refine_ls_matrix_type full
_refine_ls_number_parameters 1279
_refine_ls_number_reflns 17304
_refine_ls_number_restraints 170
_refine_ls_restrained_S_all 1.412
_refine_ls_R_factor_all 0.1874
_refine_ls_R_factor_gt 0.0861
_refine_ls_shift/su_max 0.000
_refine_ls_shift/su_mean 0.000
_refine_ls_structure_factor_coef Fsqd
_refine_ls_weighting_details 'calc w=1/[\s^2^(Fo^2^)+(0.1442P)^2^+0.0000P] where P=(Fo^2^+2Fc^2^)/3'
_refine_ls_weighting_scheme calc
_refine_ls_wR_factor_gt 0.2431
_refine_ls_wR_factor_ref 0.2893
_reflns_number_gt 7439
_reflns_number_total 17304
_reflns_threshold_expression >2sigma(I)
_cod_data_source_file ic202678s_1-5_2.cif
_cod_data_source_block 2
_cod_database_code 4329421

loop_
_symmetry_equiv_pos_as_xyz
'x, y, z'
'-x, -y, -z'

loop_
_atom_site_label
_atom_site_type_symbol
_atom_site_fract_x
_atom_site_fract_y
_atom_site_fract_z
_atom_site_U_iso_or_equiv
_atom_site_adp_type
_atom_site_occupancy
_atom_site_symmetry_multiplicity
_atom_site_calc_flag
_atom_site_refinement_flags
Co1 Co 0.27158(11) 0.61181(10) 0.06268(9) 0.0473(5) Uani 1 1 d .
Co2 Co 0.09891(11) 0.80979(10) 0.08965(9) 0.0473(5) Uani 1 1 d .
Co3 Co 0.28585(12) 0.12346(10) 0.56310(9) 0.0538(5) Uani 1 1 d .
Co4 Co 0.09139(12) 0.29759(10) 0.53454(9) 0.0522(5) Uani 1 1 d .
O1 O 0.3181(5) 0.6912(5) -0.0209(4) 0.056(2) Uani 1 1 d .
O2 O 0.2011(6) 0.8242(5) -0.0036(5) 0.068(3) Uani 1 1 d .
O3 O 0.3413(8) 0.8106(6) -0.1052(5) 0.104(4) Uani 1 1 d .
O4 O 0.3375(8) 0.7988(7) 0.0193(7) 0.105(4) Uani 1 1 d .
O5 O 0.2075(6) 0.3163(5) 0.4607(5) 0.068(3) Uani 1 1 d .
O6 O 0.3362(6) 0.2036(5) 0.4840(5) 0.073(3) Uani 1 1 d .
O7 O 0.3597(8) 0.3038(9) 0.3811(6) 0.141(6) Uani 1 1 d .
O8 O 0.3113(9) 0.3373(7) 0.5032(9) 0.137(5) Uani 1 1 d .
O9 O 0.2876(10) 0.5814(9) 0.8495(7) 0.033(4) Uani 0.50 1 d P
O10 O 0.3388(17) 0.0419(14) 0.0555(15) 0.107(9) Uani 0.50 1 d P
O1W O 0.1422(8) 0.2880(7) 0.3291(7) 0.115(4) Uani 1 1 d .
H1WA H 0.1809 0.2920 0.2823 0.173 Uiso 1 1 d RU
H1WB H 0.0809 0.3100 0.3389 0.173 Uiso 1 1 d RU
O2W O 0.2490(6) 0.9240(7) 0.1121(6) 0.094(3) Uani 1 1 d .
H2WA H 0.2981 0.9429 0.0900 0.141 Uiso 1 1 d RU
H2WB H 0.1964 0.9546 0.1421 0.141 Uiso 1 1 d RU
O3W O 0.3033(9) 0.3226(8) 0.2621(7) 0.130(5) Uani 1 1 d .
H3WA H 0.2954 0.2814 0.2488 0.196 Uiso 1 1 d RU
H3WB H 0.3334 0.3108 0.2940 0.196 Uiso 1 1 d RU
O4W O 0.4562(19) 0.6462(15) 0.4690(18) 0.166(13) Uani 0.50 1 d P
H4WA H 0.4441 0.6977 0.4445 0.249 Uiso 0.50 1 d PRU
H4WB H 0.5022 0.6270 0.4878 0.249 Uiso 0.50 1 d PRU
O5W O 0.4834(12) 0.2137(12) 0.2026(12) 0.101(8) Uani 0.50 1 d P
H5WA H 0.5193 0.1749 0.1722 0.152 Uiso 0.50 1 d PRU
H5WB H 0.4750 0.2008 0.2511 0.152 Uiso 0.50 1 d PRU
O6W O 0.5796(8) 0.7534(6) 0.3982(6) 0.106(4) Uani 1 1 d .
H6WA H 0.6133 0.7031 0.4132 0.159 Uiso 1 1 d RU
H6WB H 0.5833 0.7994 0.4072 0.159 Uiso 1 1 d RU
N1 N 0.1460(7) 0.6207(6) 0.0666(5) 0.050(3) Uani 1 1 d .
N2 N 0.0923(6) 0.7005(6) 0.0691(5) 0.048(2) Uani 1 1 d .
N3 N -0.0255(6) 0.8473(6) 0.0735(5) 0.047(3) Uani 1 1 d .
N4 N 0.0439(7) 0.9364(6) 0.1026(5) 0.047(2) Uani 1 1 d .
N5 N 0.0655(7) 0.9920(6) 0.1219(5) 0.050(3) Uani 1 1 d .
H5B H 0.1157 0.9817 0.1303 0.060 Uiso 1 1 calc RU
N6 N 0.1535(7) 0.7510(6) 0.1702(5) 0.047(3) Uani 1 1 d .
N7 N 0.2190(7) 0.6794(6) 0.1503(5) 0.046(2) Uani 1 1 d .
N8 N 0.3464(7) 0.5401(6) 0.1296(5) 0.048(3) Uani 1 1 d .
N9 N 0.3586(7) 0.5085(6) 0.0065(6) 0.052(3) Uani 1 1 d .
N10 N 0.3741(7) 0.4772(6) -0.0533(6) 0.055(3) Uani 1 1 d .
H10A H 0.3453 0.5021 -0.0842 0.066 Uiso 1 1 calc RU
N11 N 0.2013(7) 0.1878(6) 0.6479(5) 0.052(3) Uani 1 1 d .
N12 N 0.1310(7) 0.2515(6) 0.6295(5) 0.046(2) Uani 1 1 d .
N13 N -0.0063(7) 0.3759(6) 0.6111(5) 0.048(3) Uani 1 1 d .
N14 N 0.0017(7) 0.3840(6) 0.4774(5) 0.053(3) Uani 1 1 d .
N15 N -0.0114(7) 0.3986(6) 0.4121(5) 0.055(3) Uani 1 1 d .
H15A H 0.0252 0.3713 0.3756 0.066 Uiso 1 1 calc RU
N16 N 0.1039(8) 0.1851(6) 0.5156(5) 0.056(3) Uani 1 1 d .
N17 N 0.1806(8) 0.1275(6) 0.5266(5) 0.057(3) Uani 1 1 d .
N18 N 0.3151(7) 0.0024(6) 0.5480(5) 0.055(3) Uani 1 1 d .
N19 N 0.4090(8) 0.0585(6) 0.5907(5) 0.056(3) Uani 1 1 d .
N20 N 0.4659(8) 0.0705(6) 0.6174(5) 0.059(3) Uani 1 1 d .
H20A H 0.4616 0.1185 0.6243 0.071 Uiso 1 1 calc RU
N21 N 0.2897(13) 0.6991(12) 0.7698(9) 0.043(5) Uani 0.50 1 d P
N22 N 0.413(3) 0.107(3) 0.0487(19) 0.12(2) Uani 0.50 1 d P
S1 S 0.2999(2) 0.7830(2) -0.0296(2) 0.0606(10) Uani 1 1 d .
S2 S 0.3060(3) 0.2913(2) 0.4556(2) 0.0674(10) Uani 1 1 d .
C1 C 0.1884(10) 0.4385(8) 0.0935(8) 0.068(4) Uani 1 1 d .
H1A H 0.1875 0.4603 0.1315 0.082 Uiso 1 1 calc RU
C2 C 0.2326(11) 0.3544(9) 0.0870(9) 0.080(5) Uani 1 1 d .
H2A H 0.2622 0.3210 0.1201 0.096 Uiso 1 1 calc RU
C3 C 0.2330(11) 0.3199(9) 0.0317(9) 0.082(5) Uani 1 1 d .
H3A H 0.2606 0.2635 0.0283 0.098 Uiso 1 1 calc RU
C4 C 0.1909(10) 0.3720(9) -0.0184(9) 0.075(4) Uani 1 1 d .
H4A H 0.1909 0.3508 -0.0564 0.090 Uiso 1 1 calc RU
C5 C 0.1488(9) 0.4561(8) -0.0117(8) 0.064(4) Uani 1 1 d .
H5C H 0.1219 0.4904 -0.0461 0.077 Uiso 1 1 calc RU
C6 C 0.1459(9) 0.4896(7) 0.0439(7) 0.053(3) Uani 1 1 d .
C7 C 0.1046(9) 0.5788(7) 0.0494(7) 0.050(3) Uani 1 1 d .
C8 C 0.0237(9) 0.6324(8) 0.0406(7) 0.056(3) Uani 1 1 d .
H8B H -0.0182 0.6202 0.0285 0.067 Uiso 1 1 calc RU
C9 C 0.0172(8) 0.7095(7) 0.0536(6) 0.048(3) Uani 1 1 d .
C10 C -0.0492(8) 0.7934(7) 0.0532(6) 0.046(3) Uani 1 1 d .
C11 C -0.1282(8) 0.8189(8) 0.0340(7) 0.054(3) Uani 1 1 d .
H11A H -0.1451 0.7815 0.0210 0.065 Uiso 1 1 calc RU
C12 C -0.1807(9) 0.9019(8) 0.0348(7) 0.055(3) Uani 1 1 d .
H12A H -0.2331 0.9213 0.0213 0.066 Uiso 1 1 calc RU
C13 C -0.1553(8) 0.9541(8) 0.0554(6) 0.054(3) Uani 1 1 d .
H13A H -0.1913 1.0093 0.0564 0.065 Uiso 1 1 calc RU
C14 C -0.0779(8) 0.9280(7) 0.0748(6) 0.047(3) Uani 1 1 d .
C15 C -0.0391(8) 0.9749(7) 0.0959(6) 0.048(3) Uani 1 1 d .
C16 C -0.0693(9) 1.0570(7) 0.1099(7) 0.055(3) Uani 1 1 d .
H16A H -0.1243 1.0973 0.1082 0.066 Uiso 1 1 calc RU
C17 C -0.0011(9) 1.0659(7) 0.1267(6) 0.049(3) Uani 1 1 d .
C18 C 0.0076(9) 1.1350(8) 0.1460(6) 0.054(3) Uani 1 1 d .
C19 C 0.0760(10) 1.1274(9) 0.1729(8) 0.074(4) Uani 1 1 d .
H19A H 0.1161 1.0752 0.1814 0.089 Uiso 1 1 calc RU
C20 C 0.0853(12) 1.1964(10) 0.1874(9) 0.088(5) Uani 1 1 d .
H20B H 0.1322 1.1899 0.2044 0.106 Uiso 1 1 calc RU
C21 C 0.0256(12) 1.2741(10) 0.1767(10) 0.091(5) Uani 1 1 d .
H21A H 0.0304 1.3199 0.1881 0.110 Uiso 1 1 calc RU
C22 C -0.0401(12) 1.2826(9) 0.1494(9) 0.088(5) Uani 1 1 d .
H22A H -0.0797 1.3351 0.1410 0.106 Uiso 1 1 calc RU
C23 C -0.0499(10) 1.2152(8) 0.1335(8) 0.072(4) Uani 1 1 d .
H23A H -0.0954 1.2233 0.1142 0.087 Uiso 1 1 calc RU
C24 C -0.0011(8) 0.8738(8) 0.2717(7) 0.054(3) Uani 1 1 d .
H24A H -0.0248 0.8472 0.2529 0.065 Uiso 1 1 calc RU
C25 C -0.0566(11) 0.9469(9) 0.3004(8) 0.076(4) Uani 1 1 d .
H25A H -0.1162 0.9705 0.2989 0.091 Uiso 1 1 calc RU
C26 C -0.0230(12) 0.9848(9) 0.3315(8) 0.078(5) Uani 1 1 d .
H26A H -0.0607 1.0334 0.3521 0.093 Uiso 1 1 calc RU
C27 C 0.0657(13) 0.9510(10) 0.3319(8) 0.084(5) Uani 1 1 d .
H27A H 0.0887 0.9766 0.3523 0.101 Uiso 1 1 calc RU
C28 C 0.1209(11) 0.8782(9) 0.3016(8) 0.071(4) Uani 1 1 d .
H28A H 0.1808 0.8553 0.3025 0.086 Uiso 1 1 calc RU
C29 C 0.0900(9) 0.8391(7) 0.2702(6) 0.050(3) Uani 1 1 d .
C30 C 0.1531(8) 0.7635(7) 0.2341(7) 0.048(3) Uani 1 1 d .
C31 C 0.2179(8) 0.6979(8) 0.2587(7) 0.054(3) Uani 1 1 d .
H31A H 0.2317 0.6903 0.3011 0.065 Uiso 1 1 calc RU
C32 C 0.2572(8) 0.6461(7) 0.2043(7) 0.051(3) Uani 1 1 d .
C33 C 0.3307(9) 0.5674(8) 0.1908(8) 0.058(3) Uani 1 1 d .
C34 C 0.3816(10) 0.5208(9) 0.2383(7) 0.069(4) Uani 1 1 d .
H34A H 0.3698 0.5375 0.2826 0.083 Uiso 1 1 calc RU
C35 C 0.4508(11) 0.4481(9) 0.2145(9) 0.082(5) Uani 1 1 d .
H35A H 0.4864 0.4168 0.2439 0.098 Uiso 1 1 calc RU
C36 C 0.4692(10) 0.4201(8) 0.1500(8) 0.069(4) Uani 1 1 d .
H36A H 0.5159 0.3719 0.1349 0.083 Uiso 1 1 calc RU
C37 C 0.4116(9) 0.4706(8) 0.1089(7) 0.052(3) Uani 1 1 d .
C38 C 0.4171(8) 0.4499(7) 0.0398(7) 0.049(3) Uani 1 1 d .
C39 C 0.4703(9) 0.3847(7) -0.0015(7) 0.055(3) Uani 1 1 d .
H39A H 0.5170 0.3386 0.0084 0.066 Uiso 1 1 calc RU
C40 C 0.4397(8) 0.4024(7) -0.0603(7) 0.052(3) Uani 1 1 d .
C41 C 0.4688(9) 0.3581(8) -0.1229(8) 0.063(4) Uani 1 1 d .
C42 C 0.4189(11) 0.3810(10) -0.1715(9) 0.091(5) Uani 1 1 d .
H42A H 0.3667 0.4272 -0.1657 0.109 Uiso 1 1 calc RU
C43 C 0.4466(13) 0.3359(12) -0.2269(11) 0.128(8) Uani 1 1 d .
H43A H 0.4114 0.3492 -0.2570 0.154 Uiso 1 1 calc RU
C44 C 0.5260(13) 0.2709(11) -0.2383(11) 0.116(7) Uani 1 1 d .
H44A H 0.5452 0.2413 -0.2772 0.139 Uiso 1 1 calc RU
C45 C 0.5773(12) 0.2486(10) -0.1944(10) 0.097(6) Uani 1 1 d .
H45A H 0.6318 0.2047 -0.2035 0.117 Uiso 1 1 calc RU
C46 C 0.5493(10) 0.2904(9) -0.1370(9) 0.082(5) Uani 1 1 d .
H46A H 0.5842 0.2739 -0.1063 0.098 Uiso 1 1 calc RU
C47 C 0.2768(10) 0.0510(8) 0.7574(7) 0.072(4) Uani 1 1 d .
H47A H 0.2467 0.0302 0.7395 0.086 Uiso 1 1 calc RU
C48 C 0.3397(13) -0.0034(11) 0.7909(8) 0.092(6) Uani 1 1 d .
H48A H 0.3517 -0.0602 0.7945 0.111 Uiso 1 1 calc RU
C49 C 0.3834(14) 0.0246(14) 0.8181(10) 0.111(8) Uani 1 1 d .
H49A H 0.4254 -0.0131 0.8401 0.133 Uiso 1 1 calc RU
C50 C 0.3679(11) 0.1060(13) 0.8142(8) 0.094(6) Uani 1 1 d .
H50A H 0.3981 0.1250 0.8335 0.113 Uiso 1 1 calc RU
C51 C 0.3037(11) 0.1631(10) 0.7796(8) 0.082(5) Uani 1 1 d .
H51A H 0.2919 0.2198 0.7764 0.098 Uiso 1 1 calc RU
C52 C 0.2589(9) 0.1341(8) 0.7507(6) 0.056(3) Uani 1 1 d .
C53 C 0.1947(8) 0.1952(7) 0.7159(6) 0.050(3) Uani 1 1 d .
C54 C 0.1204(9) 0.2616(7) 0.7407(6) 0.052(3) Uani 1 1 d .
H54A H 0.0996 0.2797 0.7862 0.062 Uiso 1 1 calc RU
C55 C 0.0816(8) 0.2972(7) 0.6854(6) 0.046(3) Uani 1 1 d .
C56 C 0.0013(8) 0.3655(7) 0.6773(6) 0.045(3) Uani 1 1 d .
C57 C -0.0602(8) 0.4185(7) 0.7283(6) 0.051(3) Uani 1 1 d .
H57A H -0.0542 0.4116 0.7740 0.061 Uiso 1 1 calc RU
C58 C -0.1309(9) 0.4818(7) 0.7102(7) 0.057(3) Uani 1 1 d .
H58A H -0.1733 0.5181 0.7439 0.068 Uiso 1 1 calc RU
C59 C -0.1390(9) 0.4918(7) 0.6413(7) 0.051(3) Uani 1 1 d .
H59A H -0.1868 0.5340 0.6287 0.062 Uiso 1 1 calc RU
C60 C -0.0753(8) 0.4382(7) 0.5933(6) 0.046(3) Uani 1 1 d .
C61 C -0.0702(8) 0.4402(7) 0.5176(6) 0.048(3) Uani 1 1 d .
C62 C -0.1291(8) 0.4913(7) 0.4785(6) 0.049(3) Uani 1 1 d .
H62A H -0.1825 0.5349 0.4942 0.059 Uiso 1 1 calc RU
C63 C -0.0895(9) 0.4617(7) 0.4113(7) 0.054(3) Uani 1 1 d .
C64 C -0.1214(10) 0.4910(8) 0.3471(7) 0.057(4) Uani 1 1 d .
C65 C -0.0701(14) 0.4592(10) 0.2821(9) 0.105(6) Uani 1 1 d .
H65A H -0.0138 0.4179 0.2769 0.126 Uiso 1 1 calc RU
C66 C -0.1047(15) 0.4912(11) 0.2219(9) 0.115(7) Uani 1 1 d .
H66A H -0.0704 0.4704 0.1771 0.138 Uiso 1 1 calc RU
C67 C -0.1876(14) 0.5516(11) 0.2293(11) 0.105(6) Uani 1 1 d .
H67A H -0.2124 0.5689 0.1917 0.126 Uiso 1 1 calc RU
C68 C -0.2314(12) 0.5850(11) 0.2912(9) 0.094(6) Uani 1 1 d .
H68A H -0.2848 0.6298 0.2951 0.112 Uiso 1 1 calc RU
C69 C -0.2000(11) 0.5549(9) 0.3505(8) 0.084(5) Uani 1 1 d .
H69A H -0.2335 0.5791 0.3937 0.101 Uiso 1 1 calc RU
C70 C -0.0946(12) 0.2440(10) 0.5238(9) 0.083(5) Uani 1 1 d .
H70A H -0.0900 0.2503 0.5668 0.099 Uiso 1 1 calc RU
C71 C -0.1763(13) 0.2848(11) 0.5082(11) 0.106(6) Uani 1 1 d .
H71A H -0.2270 0.3184 0.5405 0.127 Uiso 1 1 calc RU
C72 C -0.1799(16) 0.2734(13) 0.4407(12) 0.111(7) Uani 1 1 d .
H72A H -0.2330 0.3017 0.4286 0.133 Uiso 1 1 calc RU
C73 C -0.1090(15) 0.2234(12) 0.3955(12) 0.114(7) Uani 1 1 d .
H73A H -0.1129 0.2149 0.3531 0.137 Uiso 1 1 calc RU
C74 C -0.0318(12) 0.1856(9) 0.4123(9) 0.082(5) Uani 1 1 d .
H74A H 0.0179 0.1512 0.3801 0.098 Uiso 1 1 calc RU
C75 C -0.0216(11) 0.1948(9) 0.4756(8) 0.064(4) Uani 1 1 d .
C76 C 0.0642(9) 0.1495(8) 0.4906(7) 0.056(3) Uani 1 1 d .
C77 C 0.1166(10) 0.0669(8) 0.4848(7) 0.058(4) Uani 1 1 d .
H77A H 0.1062 0.0280 0.4679 0.070 Uiso 1 1 calc RU
C78 C 0.1881(9) 0.0551(8) 0.5097(6) 0.052(3) Uani 1 1 d .
C79 C 0.2627(10) -0.0156(8) 0.5221(7) 0.058(3) Uani 1 1 d .
C80 C 0.2812(10) -0.0964(8) 0.5111(7) 0.069(4) Uani 1 1 d .
H80A H 0.2442 -0.1091 0.4937 0.083 Uiso 1 1 calc RU
C81 C 0.3560(10) -0.1576(9) 0.5265(8) 0.073(4) Uani 1 1 d .
H81A H 0.3694 -0.2119 0.5193 0.088 Uiso 1 1 calc RU
C82 C 0.4114(10) -0.1382(8) 0.5528(8) 0.069(4) Uani 1 1 d .
H82A H 0.4623 -0.1786 0.5624 0.083 Uiso 1 1 calc RU
C83 C 0.3881(9) -0.0572(8) 0.5640(6) 0.055(3) Uani 1 1 d .
C84 C 0.4390(9) -0.0252(8) 0.5892(7) 0.055(3) Uani 1 1 d .
C85 C 0.5123(9) -0.0629(8) 0.6147(7) 0.064(4) Uani 1 1 d .
H85A H 0.5438 -0.1193 0.6193 0.077 Uiso 1 1 calc RU
C86 C 0.5306(9) -0.0003(8) 0.6322(7) 0.056(4) Uani 1 1 d .
C87 C 0.5966(9) -0.0022(9) 0.6623(7) 0.062(4) Uani 1 1 d .
C88 C 0.6017(12) 0.0658(9) 0.6778(10) 0.098(6) Uani 1 1 d .
H88A H 0.5620 0.1176 0.6677 0.118 Uiso 1 1 calc RU
C89 C 0.6654(14) 0.0590(12) 0.7086(12) 0.119(7) Uani 1 1 d .
H89A H 0.6652 0.1064 0.7213 0.143 Uiso 1 1 calc RU
C90 C 0.7268(13) -0.0126(13) 0.7207(10) 0.103(6) Uani 1 1 d .
H90A H 0.7702 -0.0150 0.7400 0.124 Uiso 1 1 calc RU
C91 C 0.7254(13) -0.0835(12) 0.7042(11) 0.107(6) Uani 1 1 d .
H91A H 0.7682 -0.1345 0.7114 0.128 Uiso 1 1 calc RU
C92 C 0.6565(11) -0.0761(11) 0.6758(9) 0.090(5) Uani 1 1 d .
H92A H 0.6527 -0.1235 0.6664 0.108 Uiso 1 1 calc RU
C93 C 0.2915(12) 0.6463(15) 0.8319(10) 0.026(5) Uani 0.50 1 d P
H93A H 0.2971 0.6679 0.8671 0.032 Uiso 0.50 1 calc PRU
C94 C 0.284(2) 0.666(2) 0.7165(13) 0.089(11) Uani 0.50 1 d P
H94A H 0.2860 0.6090 0.7337 0.134 Uiso 0.50 1 calc PRU
H94B H 0.3355 0.6688 0.6720 0.134 Uiso 0.50 1 calc PRU
H94C H 0.2277 0.6967 0.7070 0.134 Uiso 0.50 1 calc PRU
C95 C 0.290(2) 0.779(2) 0.7560(15) 0.090(11) Uani 0.50 1 d P
H95A H 0.2945 0.7931 0.7974 0.135 Uiso 0.50 1 calc PRU
H95B H 0.2341 0.8152 0.7476 0.135 Uiso 0.50 1 calc PRU
H95C H 0.3420 0.7856 0.7131 0.135 Uiso 0.50 1 calc PRU
C96 C 0.368(2) 0.071(2) 0.087(2) 0.099(17) Uani 0.50 1 d P
H96A H 0.3153 0.1195 0.0907 0.119 Uiso 0.50 1 d PRU
C97 C 0.453(3) 0.154(2) 0.074(2) 0.120(15) Uani 0.50 1 d P
H97A H 0.4321 0.1456 0.1269 0.181 Uiso 0.50 1 calc PRU
H97B H 0.4319 0.2115 0.0567 0.181 Uiso 0.50 1 calc PRU
H97C H 0.5186 0.1334 0.0549 0.181 Uiso 0.50 1 calc PRU
C98 C 0.437(3) 0.123(2) 0.010(5) 0.30(6) Uani 0.50 1 d P
H98A H 0.4710 0.1567 0.0099 0.453 Uiso 0.50 1 calc PRU
H98B H 0.3917 0.1561 -0.0133 0.453 Uiso 0.50 1 calc PRU
H98C H 0.4784 0.0776 -0.0174 0.453 Uiso 0.50 1 calc PRU

loop_
_atom_site_aniso_label
_atom_site_aniso_U_11
_atom_site_aniso_U_22
_atom_site_aniso_U_33
_atom_site_aniso_U_23
_atom_site_aniso_U_13
_atom_site_aniso_U_12
Co1 0.0461(10) 0.0394(9) 0.0543(11) -0.0011(7) -0.0247(8) -0.0060(8)
Co2 0.0446(10) 0.0407(9) 0.0549(11) -0.0029(8) -0.0227(8) -0.0072(8)
Co3 0.0623(12) 0.0400(10) 0.0525(11) -0.0062(8) -0.0209(9) -0.0069(9)
Co4 0.0617(12) 0.0417(10) 0.0483(10) -0.0056(8) -0.0241(9) -0.0049(9)
O1 0.048(5) 0.041(5) 0.057(5) 0.005(4) -0.011(4) -0.004(4)
O2 0.050(6) 0.050(5) 0.070(6) 0.012(4) -0.015(5) 0.001(4)
O3 0.110(9) 0.057(6) 0.070(7) 0.018(5) 0.010(6) -0.007(6)
O4 0.098(9) 0.076(7) 0.175(12) -0.013(7) -0.085(9) -0.025(7)
O5 0.059(6) 0.057(6) 0.061(6) 0.008(4) -0.012(5) -0.008(5)
O6 0.059(6) 0.044(5) 0.077(6) 0.012(4) -0.008(5) -0.003(5)
O7 0.074(8) 0.182(14) 0.082(8) 0.058(8) -0.014(7) -0.015(8)
O8 0.114(10) 0.080(8) 0.243(16) -0.077(10) -0.098(11) 0.019(8)
O9 0.042(9) 0.027(8) 0.033(8) 0.002(6) -0.036(7) 0.009(7)
O10 0.107(19) 0.072(15) 0.18(3) 0.035(15) -0.085(19) -0.060(14)
O1W 0.084(8) 0.100(9) 0.130(10) -0.040(8) 0.004(7) -0.021(7)
O2W 0.046(6) 0.112(9) 0.113(9) -0.014(7) -0.027(6) -0.014(6)
O3W 0.112(10) 0.129(11) 0.154(12) -0.042(9) -0.034(9) -0.036(9)
O4W 0.12(2) 0.073(17) 0.23(3) 0.017(19) 0.00(2) -0.035(17)
O5W 0.059(13) 0.061(13) 0.115(17) -0.007(12) 0.027(12) -0.009(11)
O6W 0.121(10) 0.049(6) 0.140(10) -0.014(6) -0.060(9) 0.000(6)
N1 0.050(6) 0.040(6) 0.057(6) -0.009(5) -0.025(5) -0.001(5)
N2 0.038(6) 0.052(6) 0.056(6) -0.013(5) -0.021(5) -0.008(5)
N3 0.046(6) 0.043(6) 0.054(6) -0.010(5) -0.026(5) -0.003(5)
N4 0.047(6) 0.046(6) 0.050(6) -0.006(5) -0.019(5) -0.013(5)
N5 0.046(6) 0.045(6) 0.058(6) -0.007(5) -0.025(5) -0.004(5)
N6 0.054(6) 0.039(6) 0.054(6) -0.006(5) -0.029(5) -0.007(5)
N7 0.050(6) 0.046(6) 0.045(6) 0.000(5) -0.022(5) -0.014(5)
N8 0.051(6) 0.041(6) 0.057(7) -0.006(5) -0.027(5) -0.010(5)
N9 0.049(6) 0.042(6) 0.059(7) -0.001(5) -0.025(5) -0.004(5)
N10 0.063(7) 0.039(6) 0.062(7) -0.006(5) -0.037(6) 0.002(5)
N11 0.054(7) 0.044(6) 0.054(7) -0.004(5) -0.024(5) -0.006(5)
N12 0.056(6) 0.039(5) 0.042(6) -0.003(4) -0.020(5) -0.010(5)
N13 0.054(6) 0.038(6) 0.046(6) -0.005(4) -0.016(5) -0.009(5)
N14 0.060(7) 0.052(6) 0.049(6) -0.005(5) -0.029(6) -0.010(6)
N15 0.069(7) 0.052(6) 0.041(6) -0.006(5) -0.022(6) -0.012(6)
N16 0.065(7) 0.049(6) 0.052(6) -0.004(5) -0.022(6) -0.016(6)
N17 0.072(8) 0.041(6) 0.056(7) -0.007(5) -0.029(6) -0.007(6)
N18 0.060(7) 0.043(6) 0.051(6) -0.014(5) -0.011(6) -0.006(6)
N19 0.069(7) 0.042(6) 0.042(6) -0.002(5) -0.016(6) -0.008(6)
N20 0.069(8) 0.052(7) 0.054(7) -0.007(5) -0.028(6) -0.009(6)
N21 0.047(12) 0.058(13) 0.023(10) 0.004(9) -0.021(9) -0.012(10)
N22 0.12(4) 0.14(4) 0.07(2) -0.03(2) -0.07(2) 0.04(3)
S1 0.048(2) 0.0400(18) 0.074(2) 0.0029(16) -0.0170(19) -0.0026(16)
S2 0.068(3) 0.0425(19) 0.074(3) -0.0007(18) -0.021(2) -0.0056(18)
C1 0.081(10) 0.042(8) 0.080(10) 0.001(7) -0.034(9) -0.016(8)
C2 0.090(12) 0.056(9) 0.100(12) 0.005(9) -0.050(10) -0.020(9)
C3 0.077(11) 0.052(9) 0.114(14) -0.013(9) -0.032(10) -0.016(8)
C4 0.081(11) 0.056(9) 0.095(12) -0.022(8) -0.033(10) -0.017(8)
C5 0.071(10) 0.053(8) 0.077(10) -0.006(7) -0.038(8) -0.017(7)
C6 0.060(9) 0.044(7) 0.058(8) -0.003(6) -0.024(7) -0.017(7)
C7 0.051(8) 0.045(7) 0.056(8) -0.004(6) -0.017(7) -0.019(7)
C8 0.049(8) 0.054(8) 0.067(9) -0.006(7) -0.024(7) -0.015(7)
C9 0.051(8) 0.045(7) 0.044(7) 0.000(6) -0.015(6) -0.016(6)
C10 0.045(7) 0.044(7) 0.043(7) 0.001(5) -0.019(6) -0.006(6)
C11 0.051(8) 0.050(8) 0.063(8) -0.007(6) -0.023(7) -0.012(7)
C12 0.053(8) 0.058(8) 0.061(8) -0.003(7) -0.033(7) -0.011(7)
C13 0.038(7) 0.054(8) 0.055(8) -0.006(6) -0.013(6) -0.001(6)
C14 0.046(7) 0.044(7) 0.046(7) -0.004(6) -0.016(6) -0.007(6)
C15 0.048(8) 0.048(7) 0.050(8) -0.003(6) -0.024(6) -0.011(6)
C16 0.053(8) 0.043(7) 0.063(8) -0.004(6) -0.028(7) -0.004(6)
C17 0.056(8) 0.036(7) 0.055(8) -0.005(6) -0.019(7) -0.013(6)
C18 0.054(8) 0.049(8) 0.044(7) -0.005(6) -0.016(6) -0.003(7)
C19 0.080(11) 0.050(9) 0.099(12) -0.016(8) -0.049(10) -0.001(8)
C20 0.092(12) 0.074(11) 0.122(14) -0.027(10) -0.054(11) -0.022(10)
C21 0.091(13) 0.065(11) 0.134(15) -0.033(10) -0.043(12) -0.022(10)
C22 0.085(12) 0.047(9) 0.125(15) -0.016(9) -0.033(11) -0.010(9)
C23 0.073(10) 0.052(9) 0.100(11) -0.029(8) -0.043(9) 0.001(8)
C24 0.046(8) 0.052(8) 0.061(8) -0.002(6) -0.013(7) -0.021(7)
C25 0.065(10) 0.059(9) 0.077(11) -0.013(8) 0.006(8) -0.020(8)
C26 0.083(12) 0.056(9) 0.076(11) -0.022(8) -0.005(9) -0.016(9)
C27 0.115(15) 0.077(11) 0.066(10) -0.020(8) -0.010(10) -0.050(11)
C28 0.075(10) 0.073(10) 0.072(10) -0.024(8) -0.022(8) -0.023(9)
C29 0.062(9) 0.044(7) 0.039(7) -0.005(6) -0.013(6) -0.018(7)
C30 0.048(8) 0.042(7) 0.058(8) -0.003(6) -0.019(7) -0.017(6)
C31 0.056(8) 0.054(8) 0.057(8) -0.004(6) -0.034(7) -0.009(7)
C32 0.044(7) 0.045(7) 0.062(8) -0.001(6) -0.022(7) -0.014(6)
C33 0.051(8) 0.046(8) 0.074(10) 0.002(7) -0.029(7) -0.011(7)
C34 0.069(10) 0.074(10) 0.063(9) 0.000(7) -0.045(8) -0.004(8)
C35 0.084(12) 0.074(11) 0.085(12) 0.010(9) -0.058(10) -0.004(9)
C36 0.077(10) 0.058(9) 0.074(10) 0.000(7) -0.048(9) -0.006(8)
C37 0.061(9) 0.047(8) 0.053(8) 0.008(6) -0.028(7) -0.021(7)
C38 0.039(7) 0.043(7) 0.070(9) 0.004(6) -0.029(7) -0.014(6)
C39 0.057(8) 0.032(7) 0.078(9) -0.004(6) -0.033(8) -0.006(6)
C40 0.047(8) 0.039(7) 0.072(9) -0.006(6) -0.025(7) -0.009(6)
C41 0.058(9) 0.052(8) 0.080(10) -0.014(7) -0.027(8) -0.012(7)
C42 0.084(12) 0.084(12) 0.108(13) -0.036(10) -0.053(11) 0.008(10)
C43 0.117(16) 0.134(17) 0.151(18) -0.099(15) -0.080(15) 0.036(14)
C44 0.114(15) 0.104(14) 0.141(17) -0.077(13) -0.067(14) 0.021(12)
C45 0.083(12) 0.075(11) 0.131(16) -0.051(11) -0.041(12) 0.010(10)
C46 0.072(10) 0.070(10) 0.108(13) -0.036(10) -0.038(10) -0.002(9)
C47 0.067(10) 0.052(9) 0.063(9) 0.006(7) -0.013(8) -0.003(8)
C48 0.095(14) 0.072(11) 0.058(10) 0.010(8) -0.014(10) 0.005(10)
C49 0.092(15) 0.113(18) 0.069(12) 0.019(12) -0.027(11) 0.008(13)
C50 0.072(11) 0.133(17) 0.067(11) -0.001(11) -0.037(9) -0.013(12)
C51 0.083(12) 0.090(12) 0.062(10) -0.008(8) -0.022(9) -0.018(10)
C52 0.055(8) 0.063(9) 0.043(7) -0.005(6) -0.023(7) -0.005(7)
C53 0.053(8) 0.049(7) 0.040(7) -0.003(6) -0.017(6) -0.008(6)
C54 0.066(9) 0.047(7) 0.039(7) -0.002(6) -0.025(7) -0.007(7)
C55 0.051(7) 0.035(6) 0.042(7) -0.004(5) -0.013(6) -0.007(6)
C56 0.051(8) 0.040(7) 0.036(7) 0.005(5) -0.017(6) -0.009(6)
C57 0.054(8) 0.048(7) 0.041(7) -0.007(6) -0.015(6) -0.006(7)
C58 0.063(9) 0.046(8) 0.054(8) -0.011(6) -0.013(7) -0.012(7)
C59 0.060(8) 0.035(7) 0.053(8) -0.002(6) -0.021(7) -0.008(6)
C60 0.048(7) 0.034(6) 0.053(8) -0.004(6) -0.023(6) -0.006(6)
C61 0.052(8) 0.037(7) 0.052(8) -0.002(6) -0.023(7) -0.008(6)
C62 0.055(8) 0.039(7) 0.050(8) -0.009(6) -0.019(7) -0.007(6)
C63 0.061(9) 0.036(7) 0.061(9) -0.001(6) -0.033(7) -0.003(6)
C64 0.077(10) 0.045(7) 0.055(8) -0.008(6) -0.036(8) -0.011(7)
C65 0.141(17) 0.083(12) 0.094(13) -0.022(10) -0.079(13) 0.010(11)
C66 0.17(2) 0.099(14) 0.088(13) -0.039(11) -0.072(14) -0.009(14)
C67 0.131(17) 0.090(13) 0.112(15) -0.026(11) -0.088(14) 0.004(12)
C68 0.087(12) 0.105(14) 0.084(12) -0.009(11) -0.052(11) -0.002(10)
C69 0.096(12) 0.082(11) 0.068(10) -0.009(8) -0.050(10) 0.004(10)
C70 0.088(12) 0.078(11) 0.083(12) 0.003(9) -0.043(10) -0.020(10)
C71 0.083(13) 0.083(13) 0.127(17) -0.004(11) -0.029(12) -0.014(11)
C72 0.131(19) 0.115(17) 0.134(18) 0.027(14) -0.101(16) -0.057(15)
C73 0.109(16) 0.107(16) 0.146(19) -0.047(14) -0.075(16) 0.001(13)
C74 0.096(13) 0.075(11) 0.092(12) -0.021(9) -0.050(11) -0.017(10)
C75 0.078(11) 0.058(9) 0.069(10) -0.001(7) -0.036(9) -0.027(8)
C76 0.066(9) 0.052(8) 0.053(8) -0.001(6) -0.029(7) -0.016(7)
C77 0.079(10) 0.047(8) 0.049(8) -0.010(6) -0.021(7) -0.018(7)
C78 0.062(9) 0.048(8) 0.037(7) -0.004(6) -0.017(6) -0.010(7)
C79 0.073(10) 0.050(8) 0.052(8) -0.010(6) -0.017(7) -0.023(7)
C80 0.079(11) 0.055(9) 0.076(10) -0.007(7) -0.025(9) -0.023(8)
C81 0.078(11) 0.046(8) 0.088(11) -0.019(8) -0.018(9) -0.015(8)
C82 0.076(10) 0.043(8) 0.076(10) -0.008(7) -0.017(9) -0.014(8)
C83 0.056(8) 0.043(7) 0.044(7) -0.003(6) -0.004(6) -0.007(7)
C84 0.064(9) 0.046(8) 0.048(8) -0.002(6) -0.021(7) -0.010(7)
C85 0.062(9) 0.050(8) 0.049(8) -0.005(6) -0.009(7) 0.004(7)
C86 0.057(9) 0.039(7) 0.047(8) -0.004(6) -0.005(7) -0.002(7)
C87 0.047(8) 0.066(10) 0.058(9) -0.012(7) -0.014(7) -0.003(7)
C88 0.106(14) 0.050(9) 0.163(18) -0.036(10) -0.086(14) 0.007(9)
C89 0.113(16) 0.090(14) 0.18(2) -0.065(14) -0.076(16) 0.002(13)
C90 0.094(14) 0.101(15) 0.127(16) -0.029(12) -0.052(12) -0.017(12)
C91 0.099(14) 0.079(13) 0.141(17) -0.002(12) -0.065(13) -0.009(11)
C92 0.079(12) 0.090(13) 0.111(13) -0.013(10) -0.055(11) -0.013(10)
C93 0.007(9) 0.060(15) 0.015(10) -0.011(10) -0.012(8) 0.000(10)
C94 0.09(2) 0.13(3) 0.022(14) 0.006(16) -0.017(15) -0.02(2)
C95 0.07(2) 0.13(3) 0.050(18) 0.031(18) -0.028(16) -0.03(2)
C96 0.05(2) 0.07(2) 0.14(4) 0.06(2) -0.01(2) -0.048(18)
C97 0.14(4) 0.07(2) 0.19(4) 0.04(3) -0.12(4) -0.05(2)
C98 0.07(3) 0.025(19) 0.86(19) -0.10(5) -0.19(7) -0.01(2)

loop_
_atom_type_symbol
_atom_type_description
_atom_type_scat_dispersion_real
_atom_type_scat_dispersion_imag
_atom_type_scat_source
C C 0.0033 0.0016 'International Tables Vol C Tables 4.2.6.8 and 6.1.1.4'
H H 0.0000 0.0000 'International Tables Vol C Tables 4.2.6.8 and 6.1.1.4'
N N 0.0061 0.0033 'International Tables Vol C Tables 4.2.6.8 and 6.1.1.4'
O O 0.0106 0.0060 'International Tables Vol C Tables 4.2.6.8 and 6.1.1.4'
Co Co 0.3494 0.9721 'International Tables Vol C Tables 4.2.6.8 and 6.1.1.4'
S S 0.1246 0.1234 'International Tables Vol C Tables 4.2.6.8 and 6.1.1.4'

loop_
_geom_angle_atom_site_label_1
_geom_angle_atom_site_label_2
_geom_angle_atom_site_label_3
_geom_angle
O1 Co1 N1 107.6(4)
O1 Co1 N8 121.7(4)
N1 Co1 N8 130.7(4)
O1 Co1 N7 101.4(4)
N1 Co1 N7 93.2(4)
N8 Co1 N7 76.8(4)
O1 Co1 N9 93.3(4)
N1 Co1 N9 103.4(4)
N8 Co1 N9 76.6(4)
N7 Co1 N9 153.4(4)
O2 Co2 N6 108.3(4)
O2 Co2 N3 112.1(4)
N6 Co2 N3 139.1(4)
O2 Co2 N4 94.8(4)
N6 Co2 N4 106.7(4)
N3 Co2 N4 75.5(4)
O2 Co2 N2 95.8(4)
N6 Co2 N2 94.2(4)
N3 Co2 N2 76.6(4)
N4 Co2 N2 152.2(4)
O6 Co3 N11 105.3(4)
O6 Co3 N18 122.1(4)
N11 Co3 N18 132.4(4)
O6 Co3 N17 97.5(4)
N11 Co3 N17 95.9(4)
N18 Co3 N17 75.5(4)
O6 Co3 N19 96.5(4)
N11 Co3 N19 103.7(4)
N18 Co3 N19 76.3(4)
N17 Co3 N19 151.8(4)
O5 Co4 N16 101.1(4)
O5 Co4 N13 125.6(4)
N16 Co4 N13 133.2(4)
O5 Co4 N12 100.2(4)
N16 Co4 N12 95.1(4)
N13 Co4 N12 75.7(4)
O5 Co4 N14 96.3(4)
N16 Co4 N14 104.4(4)
N13 Co4 N14 75.8(4)
N12 Co4 N14 151.5(4)
S1 O1 Co1 132.4(5)
S1 O2 Co2 134.0(5)
S2 O5 Co4 136.8(5)
S2 O6 Co3 138.5(6)
H1WA O1W H1WB 120.0
H2WA O2W H2WB 120.0
H3WA O3W H3WB 120.0
H4WA O4W H4WB 120.0
H5WA O5W H5WB 120.0
H6WA O6W H6WB 120.0
N2 N1 C7 108.2(9)
N2 N1 Co1 109.4(7)
C7 N1 Co1 139.6(8)
C9 N2 N1 108.8(10)
C9 N2 Co2 115.2(8)
N1 N2 Co2 136.0(7)
C10 N3 C14 120.4(10)
C10 N3 Co2 119.3(7)
C14 N3 Co2 119.9(8)
C15 N4 N5 106.3(9)
C15 N4 Co2 115.7(8)
N5 N4 Co2 137.8(7)
N4 N5 C17 111.8(10)
N4 N5 H5B 124.1
C17 N5 H5B 124.1
N7 N6 C30 108.8(9)
N7 N6 Co2 110.0(7)
C30 N6 Co2 140.7(8)
N6 N7 C32 106.9(9)
N6 N7 Co1 136.8(7)
C32 N7 Co1 116.3(8)
C37 N8 C33 122.1(10)
C37 N8 Co1 119.4(8)
C33 N8 Co1 118.4(8)
N10 N9 C38 104.4(9)
N10 N9 Co1 140.0(7)
C38 N9 Co1 115.5(8)
N9 N10 C40 113.2(10)
N9 N10 H10A 123.4
C40 N10 H10A 123.4
C53 N11 N12 107.5(9)
C53 N11 Co3 140.8(8)
N12 N11 Co3 111.2(7)
C55 N12 N11 108.9(8)
C55 N12 Co4 115.2(7)
N11 N12 Co4 135.7(7)
C56 N13 C60 120.5(10)
C56 N13 Co4 119.4(8)
C60 N13 Co4 120.0(7)
C61 N14 N15 104.6(9)
C61 N14 Co4 115.1(7)
N15 N14 Co4 140.1(8)
N14 N15 C63 111.5(10)
N14 N15 H15A 124.3
C63 N15 H15A 124.3
C76 N16 N17 108.7(10)
C76 N16 Co4 140.5(9)
N17 N16 Co4 110.6(8)
C78 N17 N16 108.1(10)
C78 N17 Co3 115.2(8)
N16 N17 Co3 136.7(8)
C79 N18 C83 121.2(11)
C79 N18 Co3 119.4(8)
C83 N18 Co3 119.4(9)
N20 N19 C84 104.0(10)
N20 N19 Co3 141.1(8)
C84 N19 Co3 114.5(9)
N19 N20 C86 113.7(11)
N19 N20 H20A 123.1
C86 N20 H20A 123.1
C93 N21 C95 127(2)
C93 N21 C94 114(2)
C95 N21 C94 119(2)
C98 N22 C96 149(8)
C98 N22 C97 88(8)
C96 N22 C97 123(4)
C98 N22 H96A 130.7
C96 N22 H96A 41.1
C97 N22 H96A 111.4
O3 S1 O2 111.6(6)
O3 S1 O4 113.0(8)
O2 S1 O4 106.4(6)
O3 S1 O1 108.4(6)
O2 S1 O1 109.8(5)
O4 S1 O1 107.6(6)
O7 S2 O8 115.0(10)
O7 S2 O6 109.1(7)
O8 S2 O6 106.8(7)
O7 S2 O5 108.2(6)
O8 S2 O5 107.9(6)
O6 S2 O5 109.8(6)
C6 C1 C2 120.6(14)
C6 C1 H1A 119.7
C2 C1 H1A 119.7
C3 C2 C1 120.8(14)
C3 C2 H2A 119.6
C1 C2 H2A 119.6
C4 C3 C2 118.1(14)
C4 C3 H3A 120.9
C2 C3 H3A 120.9
C3 C4 C5 119.9(14)
C3 C4 H4A 120.0
C5 C4 H4A 120.0
C6 C5 C4 122.0(13)
C6 C5 H5C 119.0
C4 C5 H5C 119.0
C5 C6 C1 118.4(12)
C5 C6 C7 122.0(11)
C1 C6 C7 119.4(12)
N1 C7 C8 109.1(11)
N1 C7 C6 121.1(11)
C8 C7 C6 129.8(12)
C7 C8 C9 105.7(11)
C7 C8 H8B 127.1
C9 C8 H8B 127.1
N2 C9 C8 108.1(10)
N2 C9 C10 116.2(11)
C8 C9 C10 135.6(12)
N3 C10 C11 121.1(11)
N3 C10 C9 112.4(10)
C11 C10 C9 126.5(12)
C12 C11 C10 117.9(12)
C12 C11 H11A 121.1
C10 C11 H11A 121.1
C13 C12 C11 119.6(12)
C13 C12 H12A 120.2
C11 C12 H12A 120.2
C12 C13 C14 121.9(12)
C12 C13 H13A 119.1
C14 C13 H13A 119.1
N3 C14 C13 119.2(11)
N3 C14 C15 111.3(10)
C13 C14 C15 129.5(11)
N4 C15 C16 109.5(11)
N4 C15 C14 117.2(11)
C16 C15 C14 133.3(11)
C17 C16 C15 106.1(10)
C17 C16 H16A 127.0
C15 C16 H16A 127.0
N5 C17 C16 106.3(11)
N5 C17 C18 121.5(11)
C16 C17 C18 132.2(11)
C19 C18 C23 116.7(13)
C19 C18 C17 122.9(11)
C23 C18 C17 120.3(12)
C18 C19 C20 121.2(13)
C18 C19 H19A 119.4
C20 C19 H19A 119.4
C21 C20 C19 120.6(15)
C21 C20 H20B 119.7
C19 C20 H20B 119.7
C22 C21 C20 118.8(15)
C22 C21 H21A 120.6
C20 C21 H21A 120.6
C21 C22 C23 121.7(15)
C21 C22 H22A 119.1
C23 C22 H22A 119.1
C22 C23 C18 120.9(14)
C22 C23 H23A 119.6
C18 C23 H23A 119.6
C25 C24 C29 121.2(13)
C25 C24 H24A 119.4
C29 C24 H24A 119.4
C24 C25 C26 119.6(15)
C24 C25 H25A 120.2
C26 C25 H25A 120.2
C27 C26 C25 120.0(14)
C27 C26 H26A 120.0
C25 C26 H26A 120.0
C26 C27 C28 119.4(15)
C26 C27 H27A 120.3
C28 C27 H27A 120.3
C29 C28 C27 122.1(15)
C29 C28 H28A 119.0
C27 C28 H28A 119.0
C28 C29 C24 117.5(12)
C28 C29 C30 120.6(12)
C24 C29 C30 121.8(11)
N6 C30 C31 110.4(10)
N6 C30 C29 122.3(10)
C31 C30 C29 127.3(11)
C30 C31 C32 103.0(10)
C30 C31 H31A 128.5
C32 C31 H31A 128.5
N7 C32 C31 110.9(10)
N7 C32 C33 113.9(11)
C31 C32 C33 135.2(12)
N8 C33 C34 120.6(12)
N8 C33 C32 114.6(11)
C34 C33 C32 124.8(13)
C35 C34 C33 116.0(13)
C35 C34 H34A 122.0
C33 C34 H34A 122.0
C36 C35 C34 123.8(12)
C36 C35 H35A 118.1
C34 C35 H35A 118.1
C35 C36 C37 114.6(13)
C35 C36 H36A 122.7
C37 C36 H36A 122.7
N8 C37 C36 122.8(12)
N8 C37 C38 113.9(10)
C36 C37 C38 123.3(12)
N9 C38 C39 110.6(11)
N9 C38 C37 114.3(10)
C39 C38 C37 135.1(11)
C40 C39 C38 105.9(10)
C40 C39 H39A 127.0
C38 C39 H39A 127.0
N10 C40 C39 105.8(11)
N10 C40 C41 122.1(11)
C39 C40 C41 132.0(11)
C46 C41 C42 117.0(13)
C46 C41 C40 120.5(13)
C42 C41 C40 122.6(12)
C43 C42 C41 120.3(15)
C43 C42 H42A 119.9
C41 C42 H42A 119.9
C42 C43 C44 120.0(16)
C42 C43 H43A 120.0
C44 C43 H43A 120.0
C45 C44 C43 121.4(16)
C45 C44 H44A 119.3
C43 C44 H44A 119.3
C44 C45 C46 119.8(15)
C44 C45 H45A 120.1
C46 C45 H45A 120.1
C45 C46 C41 121.4(15)
C45 C46 H46A 119.3
C41 C46 H46A 119.3
C52 C47 C48 120.7(16)
C52 C47 H47A 119.6
C48 C47 H47A 119.6
C49 C48 C47 121.1(18)
C49 C48 H48A 119.4
C47 C48 H48A 119.4
C48 C49 C50 121.2(19)
C48 C49 H49A 119.4
C50 C49 H49A 119.4
C49 C50 C51 118.7(19)
C49 C50 H50A 120.7
C51 C50 H50A 120.7
C52 C51 C50 120.2(16)
C52 C51 H51A 119.9
C50 C51 H51A 119.9
C47 C52 C51 118.1(13)
C47 C52 C53 124.2(13)
C51 C52 C53 117.7(13)
N11 C53 C54 108.6(10)
N11 C53 C52 119.7(10)
C54 C53 C52 131.6(11)
C53 C54 C55 107.4(11)
C53 C54 H54A 126.3
C55 C54 H54A 126.3
N12 C55 C54 107.6(10)
N12 C55 C56 116.7(10)
C54 C55 C56 135.6(11)
N13 C56 C57 120.9(10)
N13 C56 C55 112.5(10)
C57 C56 C55 126.5(10)
C58 C57 C56 118.5(11)
C58 C57 H57A 120.7
C56 C57 H57A 120.7
C57 C58 C59 120.2(11)
C57 C58 H58A 119.9
C59 C58 H58A 119.9
C60 C59 C58 118.2(11)
C60 C59 H59A 120.9
C58 C59 H59A 120.9
N13 C60 C59 121.6(10)
N13 C60 C61 112.1(10)
C59 C60 C61 126.3(10)
N14 C61 C62 112.1(10)
N14 C61 C60 116.9(10)
C62 C61 C60 130.9(11)
C63 C62 C61 103.9(10)
C63 C62 H62A 128.1
C61 C62 H62A 128.1
N15 C63 C62 107.9(10)
N15 C63 C64 123.3(11)
C62 C63 C64 128.8(11)
C69 C64 C65 118.6(12)
C69 C64 C63 119.7(12)
C65 C64 C63 121.5(12)
C64 C65 C66 118.5(16)
C64 C65 H65A 120.7
C66 C65 H65A 120.7
C67 C66 C65 121.0(16)
C67 C66 H66A 119.5
C65 C66 H66A 119.5
C68 C67 C66 118.3(15)
C68 C67 H67A 120.8
C66 C67 H67A 120.8
C67 C68 C69 121.7(16)
C67 C68 H68A 119.2
C69 C68 H68A 119.2
C64 C69 C68 121.5(15)
C64 C69 H69A 119.2
C68 C69 H69A 119.2
C75 C70 C71 119.5(16)
C75 C70 H70A 120.2
C71 C70 H70A 120.2
C70 C71 C72 118.2(18)
C70 C71 H71A 120.9
C72 C71 H71A 120.9
C73 C72 C71 121.4(18)
C73 C72 H72A 119.3
C71 C72 H72A 119.3
C72 C73 C74 118.6(18)
C72 C73 H73A 120.7
C74 C73 H73A 120.7
C73 C74 C75 123.7(17)
C73 C74 H74A 118.2
C75 C74 H74A 118.2
C70 C75 C74 118.6(14)
C70 C75 C76 121.3(13)
C74 C75 C76 120.0(14)
N16 C76 C77 109.0(11)
N16 C76 C75 122.0(12)
C77 C76 C75 129.0(13)
C76 C77 C78 104.9(12)
C76 C77 H77A 127.5
C78 C77 H77A 127.5
N17 C78 C77 109.3(11)
N17 C78 C79 116.6(12)
C77 C78 C79 134.1(12)
N18 C79 C80 120.6(13)
N18 C79 C78 113.1(11)
C80 C79 C78 126.3(13)
C81 C80 C79 118.8(14)
C81 C80 H80A 120.6
C79 C80 H80A 120.6
C80 C81 C82 120.4(13)
C80 C81 H81A 119.8
C82 C81 H81A 119.8
C83 C82 C81 118.0(13)
C83 C82 H82A 121.0
C81 C82 H82A 121.0
N18 C83 C82 121.1(13)
N18 C83 C84 113.2(11)
C82 C83 C84 125.7(12)
N19 C84 C85 110.6(12)
N19 C84 C83 116.5(11)
C85 C84 C83 132.8(12)
C84 C85 C86 107.1(12)
C84 C85 H85A 126.5
C86 C85 H85A 126.5
N20 C86 C85 104.5(12)
N20 C86 C87 123.1(13)
C85 C86 C87 132.3(12)
C92 C87 C88 118.4(15)
C92 C87 C86 118.0(14)
C88 C87 C86 123.6(13)
C87 C88 C89 120.5(15)
C87 C88 H88A 119.7
C89 C88 H88A 119.7
C90 C89 C88 122.3(17)
C90 C89 H89A 118.9
C88 C89 H89A 118.9
C89 C90 C91 119.1(18)
C89 C90 H90A 120.4
C91 C90 H90A 120.4
C90 C91 C92 117.8(16)
C90 C91 H91A 121.1
C92 C91 H91A 121.1
C87 C92 C91 121.7(17)
C87 C92 H92A 119.2
C91 C92 H92A 119.2
O9 C93 N21 132.3(19)
O9 C93 H93A 113.8
N21 C93 H93A 113.8
N21 C94 H94A 109.5
N21 C94 H94B 109.5
H94A C94 H94B 109.5
N21 C94 H94C 109.5
H94A C94 H94C 109.5
H94B C94 H94C 109.5
N21 C95 H95A 109.5
N21 C95 H95B 109.5
H95A C95 H95B 109.5
N21 C95 H95C 109.5
H95A C95 H95C 109.5
H95B C95 H95C 109.5
N22 C96 O10 112(5)
N22 C96 H96A 90.2
O10 C96 H96A 90.0
N22 C97 H97A 109.5
N22 C97 H97B 109.5
H97A C97 H97B 109.5
N22 C97 H97C 109.5
H97A C97 H97C 109.5
H97B C97 H97C 109.5
N22 C98 H98A 109.5
N22 C98 H98B 109.5
H98A C98 H98B 109.5
N22 C98 H98C 109.5
H98A C98 H98C 109.5
H98B C98 H98C 109.5

loop_
_geom_bond_atom_site_label_1
_geom_bond_atom_site_label_2
_geom_bond_distance
Co1 O1 1.972(8)
Co1 N1 2.005(10)
Co1 N8 2.050(9)
Co1 N7 2.080(9)
Co1 N9 2.109(10)
Co2 O2 1.991(9)
Co2 N6 2.021(9)
Co2 N3 2.054(9)
Co2 N4 2.106(10)
Co2 N2 2.116(10)
Co3 O6 1.959(9)
Co3 N11 2.007(10)
Co3 N18 2.070(10)
Co3 N17 2.123(11)
Co3 N19 2.150(11)
Co4 O5 1.988(9)
Co4 N16 2.027(10)
Co4 N13 2.076(9)
Co4 N12 2.120(9)
Co4 N14 2.142(9)
O1 S1 1.499(8)
O2 S1 1.453(9)
O3 S1 1.423(10)
O4 S1 1.479(11)
O5 S2 1.495(9)
O6 S2 1.461(8)
O7 S2 1.406(11)
O8 S2 1.447(12)
O9 C93 1.12(2)
O10 C96 1.21(5)
O1W H1WA 0.9000
O1W H1WB 0.9001
O2W H2WA 0.8999
O2W H2WB 0.9001
O3W H3WA 0.9001
O3W H3WB 0.9001
O4W H4WA 0.9000
O4W H4WB 0.8999
O5W H5WA 0.9000
O5W H5WB 0.9002
O6W H6WA 0.8999
O6W H6WB 0.9001
N1 N2 1.351(12)
N1 C7 1.355(15)
N2 C9 1.348(14)
N3 C10 1.351(14)
N3 C14 1.358(14)
N4 C15 1.335(14)
N4 N5 1.342(13)
N5 C17 1.350(14)
N5 H5B 0.8600
N6 N7 1.347(12)
N6 C30 1.350(14)
N7 C32 1.360(14)
N8 C37 1.322(15)
N8 C33 1.324(15)
N9 N10 1.337(12)
N9 C38 1.363(13)
N10 C40 1.355(14)
N10 H10A 0.8600
N11 C53 1.358(14)
N11 N12 1.378(12)
N12 C55 1.345(14)
N13 C56 1.340(13)
N13 C60 1.349(13)
N14 C61 1.345(14)
N14 N15 1.354(12)
N15 C63 1.357(14)
N15 H15A 0.8600
N16 C76 1.349(15)
N16 N17 1.356(13)
N17 C78 1.348(15)
N18 C79 1.337(15)
N18 C83 1.361(15)
N19 N20 1.356(14)
N19 C84 1.368(15)
N20 C86 1.359(14)
N20 H20A 0.8600
N21 C93 1.35(3)
N21 C95 1.36(4)
N21 C94 1.39(3)
N22 C98 0.76(9)
N22 C96 1.10(5)
N22 C97 1.50(5)
N22 H96A 1.4609
C1 C6 1.381(16)
C1 C2 1.396(18)
C1 H1A 0.9300
C2 C3 1.391(19)
C2 H2A 0.9300
C3 C4 1.390(19)
C3 H3A 0.9300
C4 C5 1.393(17)
C4 H4A 0.9300
C5 C6 1.366(16)
C5 H5C 0.9300
C6 C7 1.470(16)
C7 C8 1.371(16)
C8 C9 1.401(16)
C8 H8B 0.9300
C9 C10 1.474(15)
C10 C11 1.395(15)
C11 C12 1.391(16)
C11 H11A 0.9300
C12 C13 1.346(17)
C12 H12A 0.9300
C13 C14 1.372(16)
C13 H13A 0.9300
C14 C15 1.439(16)
C15 C16 1.403(16)
C16 C17 1.374(16)
C16 H16A 0.9300
C17 C18 1.438(17)
C18 C19 1.392(17)
C18 C23 1.399(16)
C19 C20 1.392(19)
C19 H19A 0.9300
C20 C21 1.38(2)
C20 H20B 0.9300
C21 C22 1.35(2)
C21 H21A 0.9300
C22 C23 1.383(19)
C22 H22A 0.9300
C23 H23A 0.9300
C24 C25 1.379(17)
C24 C29 1.395(16)
C24 H24A 0.9300
C25 C26 1.38(2)
C25 H25A 0.9300
C26 C27 1.37(2)
C26 H26A 0.9300
C27 C28 1.386(19)
C27 H27A 0.9300
C28 C29 1.371(17)
C28 H28A 0.9300
C29 C30 1.495(16)
C30 C31 1.388(15)
C31 C32 1.395(16)
C31 H31A 0.9300
C32 C33 1.463(16)
C33 C34 1.416(16)
C34 C35 1.398(19)
C34 H34A 0.9300
C35 C36 1.379(19)
C35 H35A 0.9300
C36 C37 1.412(16)
C36 H36A 0.9300
C37 C38 1.479(16)
C38 C39 1.387(16)
C39 C40 1.381(16)
C39 H39A 0.9300
C40 C41 1.466(17)
C41 C46 1.401(18)
C41 C42 1.410(18)
C42 C43 1.36(2)
C42 H42A 0.9300
C43 C44 1.36(2)
C43 H43A 0.9300
C44 C45 1.35(2)
C44 H44A 0.9300
C45 C46 1.352(19)
C45 H45A 0.9300
C46 H46A 0.9300
C47 C52 1.356(18)
C47 C48 1.389(19)
C47 H47A 0.9300
C48 C49 1.34(3)
C48 H48A 0.9300
C49 C50 1.34(3)
C49 H49A 0.9300
C50 C51 1.431(19)
C50 H50A 0.9300
C51 C52 1.390(19)
C51 H51A 0.9300
C52 C53 1.456(15)
C53 C54 1.365(15)
C54 C55 1.393(15)
C54 H54A 0.9300
C55 C56 1.454(15)
C56 C57 1.379(15)
C57 C58 1.378(15)
C57 H57A 0.9300
C58 C59 1.398(16)
C58 H58A 0.9300
C59 C60 1.357(15)
C59 H59A 0.9300
C60 C61 1.473(15)
C61 C62 1.400(15)
C62 C63 1.384(16)
C62 H62A 0.9300
C63 C64 1.479(16)
C64 C69 1.356(18)
C64 C65 1.365(19)
C65 C66 1.43(2)
C65 H65A 0.9300
C66 C67 1.37(2)
C66 H66A 0.9300
C67 C68 1.32(2)
C67 H67A 0.9300
C68 C69 1.386(18)
C68 H68A 0.9300
C69 H69A 0.9300
C70 C75 1.365(19)
C70 C71 1.40(2)
C70 H70A 0.9300
C71 C72 1.44(2)
C71 H71A 0.9300
C72 C73 1.33(2)
C72 H72A 0.9300
C73 C74 1.34(2)
C73 H73A 0.9300
C74 C75 1.399(18)
C74 H74A 0.9300
C75 C76 1.456(18)
C76 C77 1.392(16)
C77 C78 1.393(17)
C77 H77A 0.9300
C78 C79 1.439(17)
C79 C80 1.393(17)
C80 C81 1.389(18)
C80 H80A 0.9300
C81 C82 1.399(19)
C81 H81A 0.9300
C82 C83 1.381(17)
C82 H82A 0.9300
C83 C84 1.461(18)
C84 C85 1.379(17)
C85 C86 1.401(18)
C85 H85A 0.9300
C86 C87 1.435(18)
C87 C92 1.345(18)
C87 C88 1.349(19)
C88 C89 1.38(2)
C88 H88A 0.9300
C89 C90 1.32(2)
C89 H89A 0.9300
C90 C91 1.38(2)
C90 H90A 0.9300
C91 C92 1.42(2)
C91 H91A 0.9300
C92 H92A 0.9300
C93 H93A 0.9300
C94 H94A 0.9600
C94 H94B 0.9600
C94 H94C 0.9600
C95 H95A 0.9600
C95 H95B 0.9600
C95 H95C 0.9600
C96 H96A 0.9600
C97 H97A 0.9600
C97 H97B 0.9600
C97 H97C 0.9600
C98 H98A 0.9600
C98 H98B 0.9600
C98 H98C 0.9600
